data_1525169
loop_
_publ_author_name
'Rossell, H.J.'

_publ_section_title
;
 Fluorite-related phases Ln3 M O7, Ln= rare earth, Y or Sc, M= Nb, Sb or
 Ta
;
_journal_name_full 'Journal of Solid State Chemistry'
_journal_page_first 115
_journal_page_last 122
_journal_volume 27
_journal_year 1979
_chemical_formula_sum 'O7 Ta Y3'
_chemical_name_systematic 'Y3 Ta O7'
_space_group_IT_number 20
_symmetry_space_group_name_Hall 'C 2c 2'
_symmetry_space_group_name_H-M 'C 2 2 21'
_cell_angle_alpha 90
_cell_angle_beta 90
_cell_angle_gamma 90
_cell_formula_units_Z 4
_cell_length_a 10.4762
_cell_length_b 7.4237
_cell_length_c 7.4522
_cell_volume 579.574
_citation_journal_id_ASTM JSSCBI
_cod_data_source_file Rossell_JSSCBI_1979_400.cif
_cod_data_source_block O7Ta1Y3
_cod_original_cell_volume 579.5737
_cod_original_formula_sum 'O7 Ta1 Y3'
_cod_database_code 1525169

loop_
_symmetry_equiv_pos_as_xyz
x,y,z
-x,-y,z+1/2
x,-y,-z
-x,y,-z+1/2
x+1/2,y+1/2,z
-x+1/2,-y+1/2,z+1/2
x+1/2,-y+1/2,-z
-x+1/2,y+1/2,-z+1/2

loop_
_atom_site_label
_atom_site_type_symbol
_atom_site_fract_x
_atom_site_fract_y
_atom_site_fract_z
_atom_site_occupancy
_atom_site_U_iso_or_equiv
O2 O-2 0.108 0.773 0.292 1 0.0
Ta1 Ta+5 0 0 0.25 1 0.0
O5 O-2 0.077 0 0 1 0.0
O3 O-2 0.13 0.5 0 1 0.0
O4 O-2 0.149 0.5 0.5 1 0.0
O1 O-2 0.143 0.185 0.278 1 0.0
Y2 Y+3 0.236 0.2379 0 1 0.0
Y1 Y+3 0 0.494 0.25 1 0.0
